data_7034375
loop_
_publ_author_name
'Yang, Jingying'
'Xie, Zuowei'

_publ_section_title
;
 Synthesis, structure and reactivity of rare-earth metallacarborane alkyls
 [\h(1):\h(5)-O(CH2)2C2B9H9]Ln(\s:\h(1)-CH2C6H4-o-NMe2)(THF)2.
;
_journal_issue 14
_journal_name_full 'Dalton transactions (Cambridge, England : 2003)'
_journal_page_first 6630
_journal_page_last 6637
_journal_paper_doi 10.1039/c5dt00095e
_journal_volume 44
_journal_year 2015
_chemical_formula_sum 'C43 H69 B9 N3 O3 Y'
_chemical_formula_weight 862.21
_chemical_name_systematic
; 
 ? 
;
_space_group_IT_number 2
_symmetry_cell_setting triclinic
_symmetry_space_group_name_Hall '-P 1'
_symmetry_space_group_name_H-M 'P -1'
_atom_sites_solution_hydrogens geom
_atom_sites_solution_primary direct
_atom_sites_solution_secondary difmap
_audit_creation_method SHELXL-97
_audit_update_record
;
2015-02-12 deposited with the CCDC.
2015-03-04 downloaded from the CCDC.
;
_cell_angle_alpha 94.053(2)
_cell_angle_beta 92.495(2)
_cell_angle_gamma 94.1760(10)
_cell_formula_units_Z 2
_cell_length_a 11.1244(8)
_cell_length_b 11.5896(8)
_cell_length_c 20.4231(15)
_cell_measurement_reflns_used 101
_cell_measurement_temperature 296(2)
_cell_measurement_theta_max 15
_cell_measurement_theta_min 15
_cell_volume 2616.4(3)
_computing_cell_refinement 'BRUKER KAPPA APEXII DUO DIFFRACTOMETER'
_computing_data_collection 'BRUKER KAPPA APEXII DUO DIFFRACTOMETER'
_computing_data_reduction 'BRUKER KAPPA APEXII DUO DIFFRACTOMETER'
_computing_molecular_graphics 'BRUKER SHELXTL'
_computing_publication_material 'BRUKER SHELXTL'
_computing_structure_refinement 'SHELXL-97 (Sheldrick, 2008)'
_computing_structure_solution 'SHELXS-97 (Sheldrick, 2008)'
_diffrn_ambient_temperature 296(2)
_diffrn_measured_fraction_theta_full 0.976
_diffrn_measured_fraction_theta_max 0.976
_diffrn_measurement_device_type 'BRUKER KAPPA APEXII DUO DIFFRACTOMETER'
_diffrn_measurement_method 'PHI & OMEGA SCAN'
_diffrn_radiation_monochromator graphite
_diffrn_radiation_source 'fine-focus sealed tube'
_diffrn_radiation_type MoK\a
_diffrn_radiation_wavelength 0.71073
_diffrn_reflns_av_R_equivalents 0.1103
_diffrn_reflns_av_sigmaI/netI 0.0831
_diffrn_reflns_limit_h_max 13
_diffrn_reflns_limit_h_min -13
_diffrn_reflns_limit_k_max 13
_diffrn_reflns_limit_k_min -13
_diffrn_reflns_limit_l_max 24
_diffrn_reflns_limit_l_min -24
_diffrn_reflns_number 51796
_diffrn_reflns_theta_full 25.25
_diffrn_reflns_theta_max 25.25
_diffrn_reflns_theta_min 1.00
_exptl_absorpt_coefficient_mu 1.151
_exptl_absorpt_correction_T_max 0.7181
_exptl_absorpt_correction_T_min 0.5585
_exptl_absorpt_correction_type multi-scan
_exptl_crystal_colour colourless
_exptl_crystal_density_diffrn 1.094
_exptl_crystal_density_method 'not measured'
_exptl_crystal_description block
_exptl_crystal_F_000 912
_exptl_crystal_size_max 0.50
_exptl_crystal_size_mid 0.40
_exptl_crystal_size_min 0.30
_platon_squeeze_details
;
;
_refine_diff_density_max 0.422
_refine_diff_density_min -0.439
_refine_diff_density_rms 0.062
_refine_ls_extinction_method none
_refine_ls_goodness_of_fit_ref 0.970
_refine_ls_hydrogen_treatment riding
_refine_ls_matrix_type full
_refine_ls_number_parameters 532
_refine_ls_number_reflns 9240
_refine_ls_number_restraints 0
_refine_ls_restrained_S_all 0.970
_refine_ls_R_factor_all 0.0671
_refine_ls_R_factor_gt 0.0495
_refine_ls_shift/su_max 0.001
_refine_ls_shift/su_mean 0.000
_refine_ls_structure_factor_coef Fsqd
_refine_ls_weighting_details 'calc w=1/[\s^2^(Fo^2^)+(0.0672P)^2^+0.0000P] where P=(Fo^2^+2Fc^2^)/3'
_refine_ls_weighting_scheme calc
_refine_ls_wR_factor_gt 0.1218
_refine_ls_wR_factor_ref 0.1289
_reflns_number_gt 7001
_reflns_number_total 9240
_reflns_threshold_expression >2sigma(I)
_cod_data_source_file c5dt00095e1.cif
_cod_data_source_block 8a
_cod_depositor_comments
;
The following automatic conversions were performed:

'_symmetry_cell_setting' value 'Triclinic' changed to 'triclinic'
according to
/usr/data/users/saulius/crontab/automatic-downloads/rss-feeds/RSC/lib/dictionaries/cif_core.dic
dictionary named 'cif_core.dic' version 2.4.2 from 2011-04-26.

Automatic conversion script
Id: cif_fix_values 3105 2015-03-04 15:46:00Z robertas 

 Adding full bibliography for 7034370--7034375.cif.
;
_cod_original_sg_symbol_H-M P-1
_cod_database_code 7034375

loop_
_symmetry_equiv_pos_as_xyz
'x, y, z'
'-x, -y, -z'

loop_
_atom_site_label
_atom_site_type_symbol
_atom_site_fract_x
_atom_site_fract_y
_atom_site_fract_z
_atom_site_U_iso_or_equiv
_atom_site_adp_type
_atom_site_occupancy
_atom_site_symmetry_multiplicity
_atom_site_calc_flag
_atom_site_refinement_flags
Y1 Y 0.54100(2) 0.65699(2) 0.680107(13) 0.03523(11) Uani 1 1 d .
O1 O 0.5149(2) 0.75345(18) 0.57349(10) 0.0494(5) Uani 1 1 d .
O2 O 0.7236(2) 0.6335(2) 0.62468(12) 0.0666(7) Uani 1 1 d .
O3 O 0.6497(2) 0.4960(2) 0.71317(13) 0.0699(7) Uani 1 1 d .
N1 N 0.6147(2) 0.76346(19) 0.77538(11) 0.0360(5) Uani 1 1 d .
N2 N 0.7827(2) 0.97717(19) 0.73844(11) 0.0372(5) Uani 1 1 d .
N3 N 0.3293(3) 1.0862(3) 0.76944(16) 0.0682(8) Uani 1 1 d .
C1 C 0.3322(3) 0.7028(2) 0.61863(15) 0.0438(7) Uani 1 1 d .
C2 C 0.3789(3) 0.5931(2) 0.58062(14) 0.0426(7) Uani 1 1 d .
C11 C 0.4042(3) 0.8049(3) 0.59284(16) 0.0526(8) Uani 1 1 d .
H11A H 0.3620 0.8339 0.5555 0.063 Uiso 1 1 calc R
H11B H 0.4211 0.8676 0.6268 0.063 Uiso 1 1 calc R
C12 C 0.4729(3) 0.6441(3) 0.53604(15) 0.0531(8) Uani 1 1 d .
H12A H 0.5381 0.5939 0.5300 0.064 Uiso 1 1 calc R
H12B H 0.4368 0.6578 0.4935 0.064 Uiso 1 1 calc R
C13 C 0.7936(4) 0.7339(4) 0.6040(2) 0.0954(16) Uani 1 1 d .
H13A H 0.8633 0.7092 0.5825 0.143 Uiso 1 1 calc R
H13B H 0.8189 0.7854 0.6418 0.143 Uiso 1 1 calc R
H13C H 0.7450 0.7735 0.5742 0.143 Uiso 1 1 calc R
C14 C 0.7976(4) 0.5411(5) 0.6390(2) 0.0911(15) Uani 1 1 d .
H14A H 0.8605 0.5688 0.6719 0.109 Uiso 1 1 calc R
H14B H 0.8355 0.5135 0.5996 0.109 Uiso 1 1 calc R
C15 C 0.7220(4) 0.4473(4) 0.6633(3) 0.0978(17) Uani 1 1 d .
H15A H 0.6705 0.4085 0.6276 0.117 Uiso 1 1 calc R
H15B H 0.7718 0.3910 0.6814 0.117 Uiso 1 1 calc R
C16 C 0.6018(5) 0.4099(4) 0.7554(3) 0.130(2) Uani 1 1 d .
H16A H 0.6598 0.3537 0.7616 0.195 Uiso 1 1 calc R
H16B H 0.5285 0.3717 0.7353 0.195 Uiso 1 1 calc R
H16C H 0.5855 0.4472 0.7972 0.195 Uiso 1 1 calc R
C17 C 0.6159(2) 0.8393(2) 0.73187(13) 0.0338(6) Uani 1 1 d .
C18 C 0.6596(3) 0.7875(2) 0.84293(14) 0.0432(7) Uani 1 1 d .
C19 C 0.5786(3) 0.8230(3) 0.88957(15) 0.0544(9) Uani 1 1 d .
C20 C 0.6241(4) 0.8443(4) 0.95434(18) 0.0782(12) Uani 1 1 d .
H20A H 0.5728 0.8681 0.9866 0.094 Uiso 1 1 calc R
C21 C 0.7433(5) 0.8309(4) 0.97188(19) 0.0890(14) Uani 1 1 d .
H21A H 0.7716 0.8474 1.0153 0.107 Uiso 1 1 calc R
C22 C 0.8199(4) 0.7933(4) 0.92558(18) 0.0723(11) Uani 1 1 d .
H22A H 0.8997 0.7835 0.9380 0.087 Uiso 1 1 calc R
C23 C 0.7800(3) 0.7696(3) 0.86023(15) 0.0521(8) Uani 1 1 d .
C24 C 0.8652(3) 0.7209(3) 0.81182(17) 0.0600(9) Uani 1 1 d .
H24A H 0.8238 0.7164 0.7683 0.072 Uiso 1 1 calc R
C25 C 0.9819(4) 0.7972(4) 0.8081(2) 0.0837(12) Uani 1 1 d .
H25A H 0.9631 0.8741 0.7986 0.126 Uiso 1 1 calc R
H25B H 1.0289 0.7653 0.7739 0.126 Uiso 1 1 calc R
H25C H 1.0271 0.8005 0.8494 0.126 Uiso 1 1 calc R
C26 C 0.8916(5) 0.5976(4) 0.8260(2) 0.0924(14) Uani 1 1 d .
H26A H 0.8170 0.5509 0.8274 0.139 Uiso 1 1 calc R
H26B H 0.9355 0.5988 0.8676 0.139 Uiso 1 1 calc R
H26C H 0.9388 0.5654 0.7920 0.139 Uiso 1 1 calc R
C27 C 0.4466(3) 0.8338(3) 0.87201(17) 0.0625(10) Uani 1 1 d .
H27A H 0.4403 0.8491 0.8254 0.075 Uiso 1 1 calc R
C28 C 0.3920(5) 0.9345(4) 0.9108(2) 0.0946(15) Uani 1 1 d .
H28A H 0.4386 1.0059 0.9052 0.142 Uiso 1 1 calc R
H28B H 0.3929 0.9205 0.9566 0.142 Uiso 1 1 calc R
H28C H 0.3103 0.9400 0.8948 0.142 Uiso 1 1 calc R
C29 C 0.3732(4) 0.7202(4) 0.8794(2) 0.0979(15) Uani 1 1 d .
H29A H 0.4084 0.6583 0.8551 0.147 Uiso 1 1 calc R
H29B H 0.2919 0.7255 0.8627 0.147 Uiso 1 1 calc R
H29C H 0.3728 0.7050 0.9250 0.147 Uiso 1 1 calc R
C30 C 0.6691(3) 0.9609(2) 0.74459(13) 0.0346(6) Uani 1 1 d .
C31 C 0.8446(2) 1.0907(2) 0.74339(15) 0.0402(7) Uani 1 1 d .
C32 C 0.8916(3) 1.1298(3) 0.68505(16) 0.0455(8) Uani 1 1 d .
C33 C 0.9586(3) 1.2361(3) 0.6888(2) 0.0579(9) Uani 1 1 d .
H33A H 0.9889 1.2640 0.6508 0.069 Uiso 1 1 calc R
C34 C 0.9810(3) 1.3002(3) 0.7469(2) 0.0670(11) Uani 1 1 d .
H34A H 1.0262 1.3711 0.7482 0.080 Uiso 1 1 calc R
C35 C 0.9376(3) 1.2612(3) 0.8035(2) 0.0631(10) Uani 1 1 d .
H35A H 0.9537 1.3063 0.8429 0.076 Uiso 1 1 calc R
C36 C 0.8691(3) 1.1545(3) 0.80365(16) 0.0490(8) Uani 1 1 d .
C37 C 0.8312(3) 1.1124(3) 0.86889(17) 0.0640(10) Uani 1 1 d .
H37A H 0.7858 1.0369 0.8600 0.077 Uiso 1 1 calc R
C38 C 0.7495(4) 1.1939(4) 0.9051(2) 0.0924(14) Uani 1 1 d .
H38A H 0.6795 1.2035 0.8774 0.139 Uiso 1 1 calc R
H38B H 0.7929 1.2680 0.9158 0.139 Uiso 1 1 calc R
H38C H 0.7250 1.1613 0.9448 0.139 Uiso 1 1 calc R
C39 C 0.9428(4) 1.0952(4) 0.9138(2) 0.0948(15) Uani 1 1 d .
H39A H 0.9933 1.0432 0.8913 0.142 Uiso 1 1 calc R
H39B H 0.9171 1.0629 0.9534 0.142 Uiso 1 1 calc R
H39C H 0.9874 1.1686 0.9246 0.142 Uiso 1 1 calc R
C40 C 0.8738(3) 1.0553(3) 0.61988(16) 0.0535(8) Uani 1 1 d .
H40A H 0.8046 0.9993 0.6237 0.064 Uiso 1 1 calc R
C41 C 0.9831(4) 0.9868(4) 0.6081(2) 0.0885(13) Uani 1 1 d .
H41A H 1.0001 0.9443 0.6457 0.133 Uiso 1 1 calc R
H41B H 1.0515 1.0392 0.6012 0.133 Uiso 1 1 calc R
H41C H 0.9669 0.9336 0.5700 0.133 Uiso 1 1 calc R
C42 C 0.8461(4) 1.1252(4) 0.5608(2) 0.0945(15) Uani 1 1 d .
H42A H 0.7762 1.1672 0.5687 0.142 Uiso 1 1 calc R
H42B H 0.8307 1.0733 0.5221 0.142 Uiso 1 1 calc R
H42C H 0.9138 1.1788 0.5547 0.142 Uiso 1 1 calc R
C43 C 0.5817(3) 1.0527(2) 0.75850(14) 0.0403(7) Uani 1 1 d .
H43A H 0.6275 1.1242 0.7747 0.048 Uiso 1 1 calc R
H43B H 0.5310 1.0285 0.7933 0.048 Uiso 1 1 calc R
C44 C 0.5009(3) 1.0777(2) 0.70028(15) 0.0427(7) Uani 1 1 d .
C45 C 0.5486(3) 1.0879(3) 0.63958(17) 0.0547(9) Uani 1 1 d .
H45A H 0.6301 1.0782 0.6348 0.066 Uiso 1 1 calc R
C46 C 0.4774(4) 1.1123(3) 0.5854(2) 0.0714(11) Uani 1 1 d .
H46A H 0.5111 1.1182 0.5448 0.086 Uiso 1 1 calc R
C47 C 0.3598(4) 1.1274(4) 0.5919(2) 0.0816(13) Uani 1 1 d .
H47A H 0.3120 1.1442 0.5557 0.098 Uiso 1 1 calc R
C48 C 0.3096(4) 1.1179(4) 0.6523(2) 0.0792(12) Uani 1 1 d .
H48A H 0.2279 1.1277 0.6564 0.095 Uiso 1 1 calc R
C49 C 0.3797(3) 1.0938(3) 0.70706(18) 0.0533(8) Uani 1 1 d .
C50 C 0.3492(5) 1.1938(4) 0.8105(2) 0.1045(16) Uani 1 1 d .
H50A H 0.4319 1.2233 0.8090 0.157 Uiso 1 1 calc R
H50B H 0.3316 1.1798 0.8550 0.157 Uiso 1 1 calc R
H50C H 0.2973 1.2495 0.7947 0.157 Uiso 1 1 calc R
C51 C 0.2031(4) 1.0379(5) 0.7687(3) 0.1135(18) Uani 1 1 d .
H51A H 0.1938 0.9666 0.7415 0.170 Uiso 1 1 calc R
H51B H 0.1512 1.0923 0.7515 0.170 Uiso 1 1 calc R
H51C H 0.1821 1.0235 0.8126 0.170 Uiso 1 1 calc R
B3 B 0.3885(3) 0.4853(3) 0.62797(19) 0.0454(9) Uani 1 1 d .
H3 H 0.4529 0.4179 0.6228 0.055 Uiso 1 1 calc R
B4 B 0.3368(4) 0.5349(3) 0.7045(2) 0.0518(9) Uani 1 1 d .
H4 H 0.3608 0.5006 0.7518 0.062 Uiso 1 1 calc R
B5 B 0.3086(3) 0.6806(3) 0.69486(19) 0.0485(9) Uani 1 1 d .
H5 H 0.3181 0.7482 0.7357 0.058 Uiso 1 1 calc R
B6 B 0.2357(4) 0.6285(4) 0.5599(2) 0.0623(11) Uani 1 1 d .
H6 H 0.2049 0.6600 0.5130 0.075 Uiso 1 1 calc R
B7 B 0.2703(3) 0.4823(3) 0.5664(2) 0.0576(11) Uani 1 1 d .
H7 H 0.2615 0.4179 0.5239 0.069 Uiso 1 1 calc R
B8 B 0.2387(4) 0.4474(4) 0.6469(2) 0.0638(12) Uani 1 1 d .
H8 H 0.2067 0.3586 0.6568 0.077 Uiso 1 1 calc R
B9 B 0.1872(4) 0.5717(4) 0.6898(3) 0.0703(13) Uani 1 1 d .
H9 H 0.1209 0.5649 0.7280 0.084 Uiso 1 1 calc R
B10 B 0.1859(4) 0.6845(4) 0.6367(2) 0.0652(12) Uani 1 1 d .
H10 H 0.1214 0.7520 0.6403 0.078 Uiso 1 1 calc R
B11 B 0.1434(4) 0.5384(4) 0.6044(3) 0.0722(14) Uani 1 1 d .
H11 H 0.0503 0.5098 0.5869 0.087 Uiso 1 1 calc R

loop_
_atom_site_aniso_label
_atom_site_aniso_U_11
_atom_site_aniso_U_22
_atom_site_aniso_U_33
_atom_site_aniso_U_23
_atom_site_aniso_U_13
_atom_site_aniso_U_12
Y1 0.03480(17) 0.03090(16) 0.03899(18) -0.00417(11) 0.00712(11) -0.00089(11)
O1 0.0545(14) 0.0465(12) 0.0456(12) -0.0014(10) 0.0091(10) -0.0072(10)
O2 0.0407(14) 0.0835(18) 0.0717(16) -0.0240(13) 0.0128(11) 0.0021(12)
O3 0.0724(18) 0.0454(14) 0.0911(19) 0.0014(13) -0.0122(14) 0.0127(12)
N1 0.0407(14) 0.0353(13) 0.0318(13) -0.0007(11) 0.0085(10) 0.0008(10)
N2 0.0354(14) 0.0327(13) 0.0438(14) 0.0055(10) 0.0047(10) -0.0009(10)
N3 0.0448(18) 0.074(2) 0.090(2) 0.0112(18) 0.0216(15) 0.0117(15)
C1 0.0427(18) 0.0353(16) 0.0524(19) -0.0050(14) 0.0045(14) 0.0032(13)
C2 0.0376(17) 0.0411(17) 0.0465(18) -0.0116(14) 0.0060(13) -0.0027(13)
C11 0.066(2) 0.0419(18) 0.050(2) 0.0058(15) -0.0009(16) 0.0036(16)
C12 0.057(2) 0.059(2) 0.0394(18) -0.0091(15) 0.0062(15) -0.0087(16)
C13 0.062(3) 0.127(4) 0.089(3) -0.031(3) 0.033(2) -0.035(3)
C14 0.048(3) 0.129(4) 0.092(3) -0.045(3) -0.004(2) 0.032(3)
C15 0.081(3) 0.074(3) 0.134(4) -0.043(3) -0.033(3) 0.048(3)
C16 0.135(5) 0.079(3) 0.181(6) 0.065(4) -0.033(4) 0.013(3)
C17 0.0328(15) 0.0322(15) 0.0363(16) -0.0021(12) 0.0104(12) 0.0011(11)
C18 0.061(2) 0.0364(16) 0.0310(16) -0.0010(13) 0.0042(14) -0.0024(14)
C19 0.077(3) 0.0463(19) 0.0387(19) -0.0042(15) 0.0096(16) 0.0007(17)
C20 0.105(4) 0.090(3) 0.039(2) -0.0113(19) 0.015(2) 0.013(3)
C21 0.113(4) 0.113(4) 0.038(2) -0.008(2) -0.010(2) 0.010(3)
C22 0.079(3) 0.091(3) 0.046(2) 0.003(2) -0.0095(19) 0.013(2)
C23 0.066(2) 0.0478(19) 0.0423(19) 0.0028(15) -0.0002(16) 0.0043(16)
C24 0.060(2) 0.066(2) 0.054(2) 0.0001(17) -0.0040(17) 0.0112(18)
C25 0.067(3) 0.090(3) 0.095(3) 0.009(2) 0.007(2) 0.008(2)
C26 0.105(4) 0.070(3) 0.105(4) 0.003(2) 0.007(3) 0.024(3)
C27 0.073(3) 0.076(3) 0.0403(19) -0.0031(17) 0.0226(17) 0.009(2)
C28 0.110(4) 0.118(4) 0.060(3) -0.010(2) 0.026(2) 0.042(3)
C29 0.095(4) 0.102(4) 0.096(3) 0.014(3) 0.027(3) -0.020(3)
C30 0.0428(17) 0.0318(15) 0.0283(15) -0.0005(11) 0.0011(12) -0.0016(12)
C31 0.0316(16) 0.0344(16) 0.0555(19) 0.0071(14) 0.0057(13) 0.0022(12)
C32 0.0306(16) 0.0445(18) 0.064(2) 0.0154(16) 0.0116(14) 0.0039(13)
C33 0.0413(19) 0.054(2) 0.081(3) 0.021(2) 0.0127(17) -0.0009(16)
C34 0.048(2) 0.042(2) 0.111(3) 0.010(2) 0.012(2) -0.0094(16)
C35 0.054(2) 0.046(2) 0.085(3) -0.0087(19) -0.0010(19) -0.0079(16)
C36 0.0434(19) 0.0441(18) 0.058(2) -0.0002(15) 0.0016(15) -0.0051(14)
C37 0.072(3) 0.063(2) 0.053(2) -0.0053(18) -0.0010(18) -0.0181(19)
C38 0.100(4) 0.111(4) 0.062(3) -0.018(2) 0.017(2) -0.010(3)
C39 0.106(4) 0.094(3) 0.080(3) 0.010(2) -0.024(3) -0.011(3)
C40 0.046(2) 0.060(2) 0.056(2) 0.0108(17) 0.0152(15) 0.0055(16)
C41 0.055(3) 0.108(3) 0.101(3) -0.022(3) 0.020(2) 0.011(2)
C42 0.102(4) 0.119(4) 0.066(3) 0.036(3) 0.010(2) -0.002(3)
C43 0.0363(16) 0.0313(15) 0.0522(19) -0.0058(13) 0.0068(13) 0.0002(12)
C44 0.0443(18) 0.0283(15) 0.055(2) 0.0019(13) 0.0082(14) -0.0009(13)
C45 0.048(2) 0.051(2) 0.067(2) 0.0129(17) 0.0075(17) 0.0041(15)
C46 0.078(3) 0.070(3) 0.069(3) 0.027(2) 0.005(2) 0.012(2)
C47 0.074(3) 0.085(3) 0.090(3) 0.040(3) -0.013(2) 0.013(2)
C48 0.047(2) 0.084(3) 0.111(4) 0.034(3) -0.002(2) 0.015(2)
C49 0.0428(19) 0.0452(19) 0.074(2) 0.0110(17) 0.0073(17) 0.0076(15)
C50 0.120(4) 0.089(3) 0.109(4) -0.004(3) 0.044(3) 0.032(3)
C51 0.044(3) 0.149(5) 0.156(5) 0.047(4) 0.032(3) 0.009(3)
B3 0.0348(19) 0.0322(18) 0.067(2) -0.0089(16) 0.0086(16) -0.0016(14)
B4 0.053(2) 0.042(2) 0.061(3) 0.0037(18) 0.0185(18) -0.0004(17)
B5 0.042(2) 0.043(2) 0.061(2) -0.0074(17) 0.0191(17) 0.0027(16)
B6 0.048(2) 0.064(3) 0.073(3) -0.007(2) -0.013(2) 0.009(2)
B7 0.034(2) 0.050(2) 0.084(3) -0.021(2) 0.0039(18) -0.0071(16)
B8 0.049(2) 0.045(2) 0.096(3) -0.007(2) 0.026(2) -0.0118(18)
B9 0.048(3) 0.055(3) 0.107(4) -0.011(2) 0.042(2) -0.0053(19)
B10 0.040(2) 0.056(3) 0.098(3) -0.018(2) 0.008(2) 0.0096(18)
B11 0.035(2) 0.061(3) 0.116(4) -0.027(3) 0.010(2) -0.0023(19)

loop_
_atom_type_symbol
_atom_type_description
_atom_type_scat_dispersion_real
_atom_type_scat_dispersion_imag
_atom_type_scat_source
C C 0.0033 0.0016 'International Tables Vol C Tables 4.2.6.8 and 6.1.1.4'
H H 0.0000 0.0000 'International Tables Vol C Tables 4.2.6.8 and 6.1.1.4'
B B 0.0013 0.0007 'International Tables Vol C Tables 4.2.6.8 and 6.1.1.4'
N N 0.0061 0.0033 'International Tables Vol C Tables 4.2.6.8 and 6.1.1.4'
O O 0.0106 0.0060 'International Tables Vol C Tables 4.2.6.8 and 6.1.1.4'
Y Y -2.7962 3.5667 'International Tables Vol C Tables 4.2.6.8 and 6.1.1.4'

loop_
_geom_angle_atom_site_label_1
_geom_angle_atom_site_label_2
_geom_angle_atom_site_label_3
_geom_angle
N1 Y1 C17 32.00(8)
N1 Y1 O2 100.78(8)
C17 Y1 O2 92.42(9)
N1 Y1 O3 89.22(8)
C17 Y1 O3 114.05(9)
O2 Y1 O3 65.85(10)
N1 Y1 O1 120.77(7)
C17 Y1 O1 88.77(8)
O2 Y1 O1 74.44(8)
O3 Y1 O1 134.18(8)
N1 Y1 B5 97.84(10)
C17 Y1 B5 97.64(10)
O2 Y1 B5 158.37(11)
O3 Y1 B5 125.58(11)
O1 Y1 B5 86.63(10)
N1 Y1 B3 146.24(10)
C17 Y1 B3 160.82(10)
O2 Y1 B3 104.69(10)
O3 Y1 B3 81.48(10)
O1 Y1 B3 87.55(10)
B5 Y1 B3 63.36(11)
N1 Y1 B4 109.12(10)
C17 Y1 B4 126.86(10)
O2 Y1 B4 139.90(10)
O3 Y1 B4 88.06(11)
O1 Y1 B4 110.01(11)
B5 Y1 B4 38.68(11)
B3 Y1 B4 38.65(11)
N1 Y1 C2 155.14(9)
C17 Y1 C2 133.45(9)
O2 Y1 C2 99.83(8)
O3 Y1 C2 111.94(9)
O1 Y1 C2 52.88(8)
B5 Y1 C2 59.61(11)
B3 Y1 C2 35.79(11)
B4 Y1 C2 60.91(11)
N1 Y1 C1 121.23(8)
C17 Y1 C1 103.69(9)
O2 Y1 C1 123.41(9)
O3 Y1 C1 141.05(8)
O1 Y1 C1 52.60(8)
B5 Y1 C1 35.39(11)
B3 Y1 C1 59.65(10)
B4 Y1 C1 60.66(11)
C2 Y1 C1 34.05(9)
N1 Y1 C12 150.01(8)
C17 Y1 C12 118.01(9)
O2 Y1 C12 73.85(9)
O3 Y1 C12 113.78(9)
O1 Y1 C12 29.27(7)
B5 Y1 C12 84.51(11)
B3 Y1 C12 60.51(10)
B4 Y1 C12 91.42(11)
C2 Y1 C12 30.63(9)
C1 Y1 C12 50.53(9)
N1 Y1 C11 110.68(8)
C17 Y1 C11 82.96(9)
O2 Y1 C11 103.21(9)
O3 Y1 C11 159.23(9)
O1 Y1 C11 29.15(8)
B5 Y1 C11 59.46(11)
B3 Y1 C11 84.69(10)
B4 Y1 C11 90.78(11)
C2 Y1 C11 50.56(9)
C1 Y1 C11 30.31(9)
C12 Y1 C11 45.50(9)
C11 O1 C12 104.6(2)
C11 O1 Y1 93.50(16)
C12 O1 Y1 93.21(16)
C14 O2 C13 112.2(3)
C14 O2 Y1 120.5(3)
C13 O2 Y1 120.2(2)
C15 O3 C16 112.5(4)
C15 O3 Y1 114.1(2)
C16 O3 Y1 123.7(3)
C17 N1 C18 124.4(2)
C17 N1 Y1 76.46(15)
C18 N1 Y1 158.93(18)
C30 N2 C31 122.5(2)
C49 N3 C50 112.5(3)
C49 N3 C51 115.9(4)
C50 N3 C51 112.0(4)
C11 C1 C2 104.4(2)
C11 C1 B5 127.4(3)
C2 C1 B5 111.7(2)
C11 C1 B10 131.2(3)
C2 C1 B10 113.2(2)
B5 C1 B10 64.8(2)
C11 C1 B6 113.1(3)
C2 C1 B6 62.7(2)
B5 C1 B6 117.1(3)
B10 C1 B6 63.2(2)
C11 C1 Y1 85.99(18)
C2 C1 Y1 72.50(16)
B5 C1 Y1 70.63(17)
B10 C1 Y1 133.8(2)
B6 C1 Y1 134.2(2)
C12 C2 C1 103.9(2)
C12 C2 B3 129.0(3)
C1 C2 B3 111.6(2)
C12 C2 B7 131.3(3)
C1 C2 B7 112.8(2)
B3 C2 B7 64.3(2)
C12 C2 B6 112.4(3)
C1 C2 B6 62.6(2)
B3 C2 B6 116.1(3)
B7 C2 B6 62.7(2)
C12 C2 Y1 86.06(17)
C1 C2 Y1 73.45(15)
B3 C2 Y1 70.97(16)
B7 C2 Y1 133.8(2)
B6 C2 Y1 135.0(2)
O1 C11 C1 102.2(2)
O1 C11 Y1 57.35(13)
C1 C11 Y1 63.70(16)
O1 C12 C2 101.8(2)
O1 C12 Y1 57.52(13)
C2 C12 Y1 63.32(15)
O2 C14 C15 108.7(3)
O3 C15 C14 108.2(3)
N1 C17 C30 123.8(2)
N1 C17 Y1 71.54(15)
C30 C17 Y1 163.6(2)
C19 C18 C23 122.2(3)
C19 C18 N1 118.1(3)
C23 C18 N1 119.6(3)
C20 C19 C18 116.9(4)
C20 C19 C27 120.7(3)
C18 C19 C27 122.4(3)
C21 C20 C19 121.7(4)
C22 C21 C20 120.3(4)
C21 C22 C23 120.9(4)
C22 C23 C18 118.0(3)
C22 C23 C24 119.0(3)
C18 C23 C24 122.9(3)
C23 C24 C25 113.5(3)
C23 C24 C26 110.9(3)
C25 C24 C26 111.0(3)
C19 C27 C29 110.7(3)
C19 C27 C28 114.0(3)
C29 C27 C28 110.4(4)
N2 C30 C17 116.2(2)
N2 C30 C43 127.1(2)
C17 C30 C43 116.5(2)
C36 C31 C32 121.1(3)
C36 C31 N2 122.1(3)
C32 C31 N2 116.5(3)
C33 C32 C31 118.1(3)
C33 C32 C40 120.7(3)
C31 C32 C40 121.2(3)
C34 C33 C32 121.4(3)
C33 C34 C35 120.5(3)
C34 C35 C36 121.4(3)
C31 C36 C35 117.5(3)
C31 C36 C37 123.7(3)
C35 C36 C37 118.7(3)
C36 C37 C38 113.0(3)
C36 C37 C39 110.7(3)
C38 C37 C39 109.5(3)
C41 C40 C32 110.4(3)
C41 C40 C42 110.4(3)
C32 C40 C42 113.4(3)
C30 C43 C44 115.3(2)
C45 C44 C49 118.8(3)
C45 C44 C43 119.9(3)
C49 C44 C43 121.3(3)
C44 C45 C46 121.4(3)
C47 C46 C45 119.8(4)
C46 C47 C48 120.0(4)
C47 C48 C49 120.9(4)
C44 C49 C48 119.1(3)
C44 C49 N3 119.8(3)
C48 C49 N3 121.1(3)
C2 B3 B8 104.6(3)
C2 B3 B4 105.9(2)
B8 B3 B4 60.7(2)
C2 B3 B7 59.5(2)
B8 B3 B7 59.9(2)
B4 B3 B7 109.8(3)
C2 B3 Y1 73.23(15)
B8 B3 Y1 129.5(2)
B4 B3 Y1 71.34(17)
B7 B3 Y1 131.4(2)
B3 B4 B5 104.3(3)
B3 B4 B9 106.7(3)
B5 B4 B9 60.4(2)
B3 B4 B8 59.6(2)
B5 B4 B8 107.2(3)
B9 B4 B8 60.2(2)
B3 B4 Y1 70.01(16)
B5 B4 Y1 69.92(17)
B9 B4 Y1 127.7(2)
B8 B4 Y1 127.2(2)
C1 B5 B4 106.3(3)
C1 B5 B9 104.0(3)
B4 B5 B9 59.9(2)
C1 B5 B10 59.2(2)
B4 B5 B10 109.1(3)
B9 B5 B10 59.3(3)
C1 B5 Y1 73.98(16)
B4 B5 Y1 71.40(18)
B9 B5 Y1 128.8(2)
B10 B5 Y1 131.7(2)
C1 B6 C2 54.70(18)
C1 B6 B11 104.0(3)
C2 B6 B11 103.9(3)
C1 B6 B7 102.7(3)
C2 B6 B7 58.1(2)
B11 B6 B7 60.9(2)
C1 B6 B10 57.6(2)
C2 B6 B10 102.3(3)
B11 B6 B10 61.3(3)
B7 B6 B10 109.0(3)
C2 B7 B8 102.0(3)
C2 B7 B3 56.27(19)
B8 B7 B3 59.6(2)
C2 B7 B6 59.1(2)
B8 B7 B6 106.9(3)
B3 B7 B6 106.5(3)
C2 B7 B11 102.9(3)
B8 B7 B11 60.6(3)
B3 B7 B11 107.4(3)
B6 B7 B11 58.6(3)
B3 B8 B7 60.6(2)
B3 B8 B9 106.3(3)
B7 B8 B9 108.4(3)
B3 B8 B4 59.7(2)
B7 B8 B4 109.6(3)
B9 B8 B4 59.6(2)
B3 B8 B11 107.8(3)
B7 B8 B11 60.2(3)
B9 B8 B11 60.5(3)
B4 B8 B11 109.1(3)
B10 B9 B4 109.7(3)
B10 B9 B5 60.4(2)
B4 B9 B5 59.7(2)
B10 B9 B8 108.7(3)
B4 B9 B8 60.2(2)
B5 B9 B8 106.7(3)
B10 B9 B11 60.7(3)
B4 B9 B11 109.3(3)
B5 B9 B11 107.9(3)
B8 B9 B11 60.1(3)
C1 B10 B9 102.2(3)
C1 B10 B5 56.0(2)
B9 B10 B5 60.3(2)
C1 B10 B6 59.2(2)
B9 B10 B6 106.9(3)
B5 B10 B6 106.5(3)
C1 B10 B11 102.8(3)
B9 B10 B11 60.8(3)
B5 B10 B11 107.9(3)
B6 B10 B11 58.2(2)
B6 B11 B7 60.6(2)
B6 B11 B8 107.4(3)
B7 B11 B8 59.2(2)
B6 B11 B10 60.5(2)
B7 B11 B10 108.2(3)
B8 B11 B10 106.4(3)
B6 B11 B9 106.9(3)
B7 B11 B9 106.7(3)
B8 B11 B9 59.4(3)
B10 B11 B9 58.5(2)

loop_
_geom_bond_atom_site_label_1
_geom_bond_atom_site_label_2
_geom_bond_distance
Y1 N1 2.314(2)
Y1 C17 2.372(3)
Y1 O2 2.391(2)
Y1 O3 2.416(2)
Y1 O1 2.532(2)
Y1 B5 2.648(4)
Y1 B3 2.650(3)
Y1 B4 2.672(4)
Y1 C2 2.684(3)
Y1 C1 2.698(3)
Y1 C12 2.997(3)
Y1 C11 3.002(3)
O1 C11 1.465(4)
O1 C12 1.468(4)
O2 C14 1.436(5)
O2 C13 1.451(5)
O3 C15 1.435(5)
O3 C16 1.452(5)
N1 C17 1.293(3)
N1 C18 1.448(4)
N2 C30 1.277(3)
N2 C31 1.435(3)
N3 C49 1.420(4)
N3 C50 1.450(5)
N3 C51 1.471(5)
C1 C11 1.518(4)
C1 C2 1.576(4)
C1 B5 1.625(5)
C1 B10 1.686(5)
C1 B6 1.714(5)
C2 C12 1.530(4)
C2 B3 1.639(5)
C2 B7 1.698(4)
C2 B6 1.716(5)
C14 C15 1.453(7)
C17 C30 1.490(4)
C18 C19 1.401(4)
C18 C23 1.403(5)
C19 C20 1.394(5)
C19 C27 1.513(5)
C20 C21 1.381(6)
C21 C22 1.370(6)
C22 C23 1.390(5)
C23 C24 1.509(5)
C24 C25 1.524(5)
C24 C26 1.524(5)
C27 C29 1.519(5)
C27 C28 1.541(5)
C30 C43 1.513(4)
C31 C36 1.396(4)
C31 C32 1.412(4)
C32 C33 1.388(4)
C32 C40 1.532(5)
C33 C34 1.358(5)
C34 C35 1.365(5)
C35 C36 1.404(4)
C36 C37 1.517(5)
C37 C38 1.533(6)
C37 C39 1.545(5)
C40 C41 1.518(5)
C40 C42 1.532(5)
C43 C44 1.516(4)
C44 C45 1.379(4)
C44 C49 1.386(4)
C45 C46 1.390(5)
C46 C47 1.344(6)
C47 C48 1.385(6)
C48 C49 1.392(5)
B3 B8 1.759(5)
B3 B4 1.761(5)
B3 B7 1.776(5)
B4 B5 1.762(5)
B4 B9 1.767(6)
B4 B8 1.778(6)
B5 B9 1.774(5)
B5 B10 1.775(6)
B6 B11 1.741(7)
B6 B7 1.777(6)
B6 B10 1.782(6)
B7 B8 1.764(6)
B7 B11 1.782(6)
B8 B9 1.777(6)
B8 B11 1.789(7)
B9 B10 1.757(7)
B9 B11 1.797(7)
B10 B11 1.796(6)

loop_
_platon_squeeze_void_nr
_platon_squeeze_void_average_x
_platon_squeeze_void_average_y
_platon_squeeze_void_average_z
_platon_squeeze_void_volume
_platon_squeeze_void_count_electrons
1 0.006 0.500 1.000 345.3 83.1
2 0.120 0.250 0.542 10.5 -0.4
3 0.880 0.750 0.458 10.5 -0.4
